data_1505900
loop_
_publ_author_name
'Zonta, Cristiano'
'Crisma, Marco'
'De Lucchi, Ottorino'
'Motterle, Riccardo'
'Serafini, Siro'

_publ_section_title
;
 Benzotriazole complexes with amines and phenol: cooperativity mediated by
 induction effects in the crystal state.
;
_journal_issue 8
_journal_name_full 'Organic letters'
_journal_page_first 1577
_journal_page_last 1579
_journal_paper_doi 10.1021/ol060126m
_journal_volume 8
_journal_year 2006
_chemical_formula_sum 'C21 H22 N10'
_chemical_formula_weight 414.49
_chemical_name_systematic
;
 cyclopropylammonium benzotriazolate benzotriazole 
 (1:1:2) 
;
_space_group_IT_number 61
_symmetry_cell_setting orthorhombic
_symmetry_space_group_name_Hall '-P 2ac 2ab'
_symmetry_space_group_name_H-M 'P b c a'
_atom_sites_solution_hydrogens geom
_atom_sites_solution_primary direct
_atom_sites_solution_secondary difmap
_audit_creation_method SHELXL-97
_cell_angle_alpha 90.00
_cell_angle_beta 90.00
_cell_angle_gamma 90.00
_cell_formula_units_Z 8
_cell_length_a 8.717(2)
_cell_length_b 21.365(3)
_cell_length_c 23.390(3)
_cell_measurement_reflns_used 48
_cell_measurement_temperature 293(2)
_cell_measurement_theta_max 20
_cell_measurement_theta_min 12
_cell_volume 4356.1(13)
_computing_structure_refinement 'SHELXL-97 (Sheldrick, 1997)'
_computing_structure_solution 'SIR 2002'
_diffrn_ambient_temperature 293(2)
_diffrn_measured_fraction_theta_full 0.998
_diffrn_measured_fraction_theta_max 0.998
_diffrn_measurement_device_type 'Philips PW1100 diffractometer'
_diffrn_measurement_method '\q-2\q scans'
_diffrn_radiation_monochromator graphite
_diffrn_radiation_source 'fine-focus sealed tube'
_diffrn_radiation_type CuK\a
_diffrn_radiation_wavelength 1.54178
_diffrn_reflns_av_R_equivalents 0.0082
_diffrn_reflns_av_sigmaI/netI 0.0160
_diffrn_reflns_limit_h_max 9
_diffrn_reflns_limit_h_min 0
_diffrn_reflns_limit_k_max 24
_diffrn_reflns_limit_k_min 0
_diffrn_reflns_limit_l_max 26
_diffrn_reflns_limit_l_min 0
_diffrn_reflns_number 3228
_diffrn_reflns_theta_full 60.04
_diffrn_reflns_theta_max 60.04
_diffrn_reflns_theta_min 4.14
_diffrn_standards_decay_% 20
_diffrn_standards_interval_count 100
_diffrn_standards_number 3
_exptl_absorpt_coefficient_mu 0.667
_exptl_absorpt_correction_type none
_exptl_crystal_colour colourless
_exptl_crystal_density_diffrn 1.264
_exptl_crystal_density_method 'not measured'
_exptl_crystal_description parallelepiped
_exptl_crystal_F_000 1744
_exptl_crystal_size_max 0.60
_exptl_crystal_size_mid 0.50
_exptl_crystal_size_min 0.40
_refine_diff_density_max 0.194
_refine_diff_density_min -0.209
_refine_diff_density_rms 0.038
_refine_ls_extinction_coef 0.0035(4)
_refine_ls_extinction_expression Fc^*^=kFc[1+0.001xFc^2^\l^3^/sin(2\q)]^-1/4^
_refine_ls_extinction_method SHELXL
_refine_ls_goodness_of_fit_ref 1.076
_refine_ls_hydrogen_treatment constr
_refine_ls_matrix_type fullcycle
_refine_ls_number_parameters 282
_refine_ls_number_reflns 3225
_refine_ls_number_restraints 0
_refine_ls_restrained_S_all 1.076
_refine_ls_R_factor_all 0.0664
_refine_ls_R_factor_gt 0.0507
_refine_ls_shift/su_max 0.071
_refine_ls_shift/su_mean 0.018
_refine_ls_structure_factor_coef Fsqd
_refine_ls_weighting_details 'calc w=1/[\s^2^(Fo^2^)+(0.1074P)^2^+0.1769P] where P=(Fo^2^+2Fc^2^)/3'
_refine_ls_weighting_scheme calc
_refine_ls_wR_factor_gt 0.1518
_refine_ls_wR_factor_ref 0.1623
_reflns_number_gt 2388
_reflns_number_total 3225
_reflns_threshold_expression >2sigma(I)
_cod_data_source_file ol060126msi20060116_122456.cif
_cod_data_source_block delu8
_cod_depositor_comments
;
The following automatic conversions were performed:

'_symmetry_cell_setting' value 'Orthorhombic' changed to
'orthorhombic' according to
/home/saulius/struct/CIF-dictionaries/cif_core.dic dictionary named
'cif_core.dic' version 2.4.1 from 2010-06-29.

Automatic conversion script
Id: cif_fix_values 1715 2011-07-08 13:25:40Z adriana 
;
_cod_original_sg_symbol_H-M Pbca
_cod_database_code 1505900

loop_
_symmetry_equiv_pos_as_xyz
'x, y, z'
'-x+1/2, -y, z+1/2'
'x+1/2, -y+1/2, -z'
'-x, y+1/2, -z+1/2'
'-x, -y, -z'
'x-1/2, y, -z-1/2'
'-x-1/2, y-1/2, z'
'x, -y-1/2, z-1/2'

loop_
_atom_site_label
_atom_site_type_symbol
_atom_site_fract_x
_atom_site_fract_y
_atom_site_fract_z
_atom_site_U_iso_or_equiv
_atom_site_adp_type
_atom_site_occupancy
_atom_site_symmetry_multiplicity
_atom_site_calc_flag
_atom_site_refinement_flags
N1 N 0.3054(2) 0.13656(9) -0.06851(7) 0.0691(5) Uani 1 1 d .
N2 N 0.3598(2) 0.08736(9) -0.03998(8) 0.0715(5) Uani 1 1 d .
N3 N 0.3101(2) 0.08614(9) 0.01353(8) 0.0704(5) Uani 1 1 d .
C1 C 0.2181(2) 0.13718(10) 0.02032(8) 0.0616(5) Uani 1 1 d .
C2 C 0.1346(3) 0.15924(13) 0.06731(10) 0.0840(7) Uani 1 1 d .
H2 H 0.1336 0.1380 0.1020 0.101 Uiso 1 1 calc R
C3 C 0.0551(3) 0.21334(15) 0.05963(12) 0.1012(9) Uani 1 1 d .
H3 H -0.0014 0.2294 0.0900 0.121 Uiso 1 1 calc R
C4 C 0.0553(3) 0.24571(16) 0.00758(14) 0.1041(10) Uani 1 1 d .
H4 H -0.0001 0.2827 0.0045 0.125 Uiso 1 1 calc R
C5 C 0.1343(3) 0.22439(13) -0.03838(11) 0.0858(7) Uani 1 1 d .
H5 H 0.1340 0.2458 -0.0730 0.103 Uiso 1 1 calc R
C6 C 0.2161(2) 0.16888(10) -0.03139(9) 0.0618(5) Uani 1 1 d .
N4 N 0.7248(2) -0.00653(9) -0.24895(8) 0.0719(5) Uani 1 1 d .
H4A H 0.6612 0.0226 -0.2579 0.086 Uiso 1 1 calc R
N5 N 0.7678(2) -0.02061(11) -0.19569(8) 0.0863(6) Uani 1 1 d .
N6 N 0.8647(3) -0.06728(12) -0.19716(9) 0.0909(7) Uani 1 1 d .
C7 C 0.8847(2) -0.08350(10) -0.25296(10) 0.0708(6) Uani 1 1 d .
C8 C 0.9762(3) -0.12974(13) -0.27824(13) 0.0886(8) Uani 1 1 d .
H8 H 1.0365 -0.1563 -0.2561 0.106 Uiso 1 1 calc R
C9 C 0.9739(3) -0.13444(13) -0.33588(13) 0.0956(9) Uani 1 1 d .
H9 H 1.0351 -0.1643 -0.3537 0.115 Uiso 1 1 calc R
C10 C 0.8812(4) -0.09531(14) -0.36938(13) 0.1032(9) Uani 1 1 d .
H10 H 0.8809 -0.1005 -0.4089 0.124 Uiso 1 1 calc R
C11 C 0.7917(3) -0.04999(13) -0.34578(11) 0.0895(8) Uani 1 1 d .
H11 H 0.7310 -0.0239 -0.3681 0.107 Uiso 1 1 calc R
C12 C 0.7956(2) -0.04471(10) -0.28678(9) 0.0669(6) Uani 1 1 d .
N7 N 0.3975(2) 0.14171(9) -0.17936(8) 0.0728(5) Uani 1 1 d .
H7 H 0.3629 0.1505 -0.1459 0.087 Uiso 1 1 calc R
N8 N 0.4954(2) 0.09543(10) -0.19088(8) 0.0777(6) Uani 1 1 d .
N9 N 0.5251(2) 0.09540(9) -0.24577(8) 0.0746(5) Uani 1 1 d .
C13 C 0.4423(2) 0.14301(10) -0.27046(9) 0.0635(6) Uani 1 1 d .
C14 C 0.4328(3) 0.16309(12) -0.32705(9) 0.0757(7) Uani 1 1 d .
H14 H 0.4896 0.1439 -0.3558 0.091 Uiso 1 1 calc R
C15 C 0.3373(3) 0.21191(12) -0.33859(10) 0.0819(7) Uani 1 1 d .
H15 H 0.3265 0.2256 -0.3761 0.098 Uiso 1 1 calc R
C16 C 0.2555(3) 0.24163(12) -0.29541(10) 0.0781(7) Uani 1 1 d .
H16 H 0.1918 0.2749 -0.3050 0.094 Uiso 1 1 calc R
C17 C 0.2649(3) 0.22396(11) -0.23968(10) 0.0736(6) Uani 1 1 d .
H17 H 0.2109 0.2446 -0.2110 0.088 Uiso 1 1 calc R
C18 C 0.3605(2) 0.17295(10) -0.22796(9) 0.0619(5) Uani 1 1 d .
N10 N 0.6332(2) 0.02114(9) -0.08213(7) 0.0680(5) Uani 1 1 d .
H10A H 0.6373 0.0121 -0.1192 0.102 Uiso 1 1 calc R
H10B H 0.5417 0.0372 -0.0738 0.102 Uiso 1 1 calc R
H10C H 0.6478 -0.0136 -0.0618 0.102 Uiso 1 1 calc R
C19 C 0.7516(3) 0.06619(13) -0.06830(12) 0.0855(8) Uani 1 1 d .
H19 H 0.7448 0.1067 -0.0878 0.103 Uiso 1 1 calc R
C20 C 0.9076(3) 0.04245(16) -0.05739(12) 0.1039(10) Uani 1 1 d .
H20A H 0.9934 0.0676 -0.0705 0.125 Uiso 1 1 calc R
H20B H 0.9237 -0.0024 -0.0592 0.125 Uiso 1 1 calc R
C21 C 0.8136(4) 0.06728(16) -0.00980(16) 0.1211(12) Uani 1 1 d .
H21A H 0.7723 0.0376 0.0175 0.145 Uiso 1 1 calc R
H21B H 0.8420 0.1075 0.0062 0.145 Uiso 1 1 calc R

loop_
_atom_site_aniso_label
_atom_site_aniso_U_11
_atom_site_aniso_U_22
_atom_site_aniso_U_33
_atom_site_aniso_U_23
_atom_site_aniso_U_13
_atom_site_aniso_U_12
N1 0.0669(11) 0.0835(12) 0.0569(10) 0.0055(9) 0.0056(9) 0.0062(9)
N2 0.0677(12) 0.0834(12) 0.0636(12) 0.0040(9) 0.0055(9) 0.0107(10)
N3 0.0701(12) 0.0835(12) 0.0576(11) 0.0058(9) 0.0005(9) 0.0063(10)
C1 0.0525(11) 0.0779(13) 0.0544(12) -0.0056(10) -0.0036(9) 0.0003(10)
C2 0.0762(15) 0.120(2) 0.0557(13) -0.0125(13) 0.0001(12) 0.0035(15)
C3 0.0825(18) 0.134(2) 0.0875(19) -0.0362(18) 0.0035(15) 0.0260(17)
C4 0.093(2) 0.114(2) 0.105(2) -0.0166(17) -0.0096(17) 0.0408(17)
C5 0.0805(16) 0.0962(17) 0.0808(16) 0.0041(14) -0.0107(14) 0.0172(14)
C6 0.0549(11) 0.0748(13) 0.0559(12) -0.0027(10) -0.0062(9) 0.0040(10)
N4 0.0678(11) 0.0867(12) 0.0612(11) 0.0009(10) 0.0054(9) 0.0092(10)
N5 0.0775(13) 0.1208(17) 0.0606(12) 0.0004(11) 0.0075(10) 0.0073(13)
N6 0.0779(14) 0.1258(18) 0.0692(13) 0.0139(12) 0.0018(11) 0.0151(13)
C7 0.0585(13) 0.0837(14) 0.0703(14) 0.0098(12) 0.0077(11) -0.0004(12)
C8 0.0707(15) 0.0876(17) 0.107(2) 0.0118(15) 0.0092(15) 0.0082(13)
C9 0.0875(18) 0.0928(19) 0.106(2) -0.0142(16) 0.0214(17) 0.0114(15)
C10 0.117(2) 0.117(2) 0.0757(18) -0.0171(15) 0.0123(16) 0.009(2)
C11 0.0960(19) 0.109(2) 0.0633(15) -0.0023(13) 0.0021(13) 0.0172(16)
C12 0.0605(13) 0.0772(14) 0.0632(13) 0.0008(11) 0.0062(10) -0.0011(11)
N7 0.0702(11) 0.0883(12) 0.0601(11) 0.0032(9) 0.0101(9) 0.0081(10)
N8 0.0735(12) 0.0881(14) 0.0714(13) 0.0047(10) 0.0033(10) 0.0072(10)
N9 0.0685(11) 0.0864(12) 0.0690(12) -0.0050(10) 0.0018(10) 0.0043(10)
C13 0.0566(12) 0.0742(13) 0.0596(12) -0.0051(10) -0.0011(10) -0.0069(10)
C14 0.0768(15) 0.0929(16) 0.0572(13) -0.0119(12) 0.0007(11) -0.0077(13)
C15 0.0864(16) 0.0950(17) 0.0644(14) 0.0071(12) -0.0115(13) -0.0096(14)
C16 0.0715(14) 0.0832(15) 0.0795(16) 0.0123(13) -0.0041(13) -0.0027(12)
C17 0.0613(13) 0.0794(14) 0.0803(16) 0.0039(12) 0.0105(12) 0.0007(11)
C18 0.0522(12) 0.0743(13) 0.0594(12) 0.0045(10) 0.0034(10) -0.0060(10)
N10 0.0582(10) 0.0909(12) 0.0550(10) 0.0090(9) 0.0012(8) 0.0061(9)
C19 0.0727(16) 0.0932(17) 0.0906(18) 0.0228(14) -0.0012(14) -0.0079(13)
C20 0.0680(16) 0.139(2) 0.105(2) 0.0353(19) -0.0104(15) -0.0154(17)
C21 0.117(3) 0.136(3) 0.110(2) -0.019(2) -0.021(2) -0.034(2)

loop_
_atom_type_symbol
_atom_type_description
_atom_type_scat_dispersion_real
_atom_type_scat_dispersion_imag
_atom_type_scat_source
C C 0.0181 0.0091 'International Tables Vol C Tables 4.2.6.8 and 6.1.1.4'
H H 0.0000 0.0000 'International Tables Vol C Tables 4.2.6.8 and 6.1.1.4'
N N 0.0311 0.0180 'International Tables Vol C Tables 4.2.6.8 and 6.1.1.4'

loop_
_geom_angle_atom_site_label_1
_geom_angle_atom_site_label_2
_geom_angle_atom_site_label_3
_geom_angle
N2 N1 C6 106.59(17)
N3 N2 N1 111.86(16)
N2 N3 C1 106.66(17)
N3 C1 C6 107.26(18)
N3 C1 C2 131.8(2)
C6 C1 C2 120.9(2)
C3 C2 C1 116.6(2)
C2 C3 C4 122.3(2)
C5 C4 C3 121.6(3)
C4 C5 C6 116.9(2)
N1 C6 C1 107.62(18)
N1 C6 C5 130.7(2)
C1 C6 C5 121.7(2)
N5 N4 C12 110.28(19)
N6 N5 N4 109.19(18)
N5 N6 C7 107.58(19)
N6 C7 C12 108.9(2)
N6 C7 C8 131.1(2)
C12 C7 C8 120.0(2)
C9 C8 C7 117.7(3)
C8 C9 C10 121.4(3)
C11 C10 C9 121.9(3)
C10 C11 C12 116.6(3)
N4 C12 C11 133.6(2)
N4 C12 C7 104.1(2)
C11 C12 C7 122.3(2)
N8 N7 C18 110.34(18)
N9 N8 N7 108.95(18)
N8 N9 C13 107.94(18)
N9 C13 C18 108.15(19)
N9 C13 C14 131.1(2)
C18 C13 C14 120.7(2)
C15 C14 C13 117.4(2)
C14 C15 C16 121.3(2)
C17 C16 C15 122.6(2)
C16 C17 C18 116.1(2)
N7 C18 C13 104.61(19)
N7 C18 C17 133.5(2)
C13 C18 C17 121.8(2)
N10 C19 C21 118.7(2)
N10 C19 C20 117.9(2)
C21 C19 C20 60.4(2)
C19 C20 C21 59.7(2)
C19 C21 C20 59.9(2)

loop_
_geom_bond_atom_site_label_1
_geom_bond_atom_site_label_2
_geom_bond_distance
N1 N2 1.332(2)
N1 C6 1.355(3)
N2 N3 1.325(2)
N3 C1 1.363(3)
C1 C6 1.386(3)
C1 C2 1.400(3)
C2 C3 1.360(4)
C3 C4 1.400(4)
C4 C5 1.356(4)
C5 C6 1.393(3)
N4 N5 1.335(3)
N4 C12 1.352(3)
N5 N6 1.307(3)
N6 C7 1.362(3)
C7 C12 1.384(3)
C7 C8 1.401(3)
C8 C9 1.352(4)
C9 C10 1.402(4)
C10 C11 1.361(4)
C11 C12 1.385(3)
N7 N8 1.333(3)
N7 C18 1.357(3)
N8 N9 1.310(3)
N9 C13 1.374(3)
C13 C18 1.381(3)
C13 C14 1.394(3)
C14 C15 1.362(3)
C15 C16 1.390(3)
C16 C17 1.360(3)
C17 C18 1.399(3)
N10 C19 1.448(3)
C19 C21 1.471(4)
C19 C20 1.474(4)
C20 C21 1.481(5)

loop_
_geom_hbond_atom_site_label_D
_geom_hbond_atom_site_label_H
_geom_hbond_atom_site_label_A
_geom_hbond_distance_DH
_geom_hbond_distance_HA
_geom_hbond_distance_DA
_geom_hbond_angle_DHA
_geom_hbond_site_symmetry_A
N4 H4A N9 0.86 1.98 2.789(3) 157.2 .
N7 H7 N1 0.86 1.90 2.717(2) 157.6 .
N10 H10B N2 0.89 2.07 2.942(3) 165.8 .
N10 H10A N5 0.89 2.23 3.038(3) 150.5 .
N10 H10C N3 0.89 1.95 2.841(3) 175.6 5_655
